data_4084451
loop_
_publ_author_name
'Colebatch, Annie L.'
'Hill, Anthony F.'
'Sharma, Manab'

_publ_section_title
;
 Synthesis and Reactivity of Phosphinocarbyne Complexes
;
_journal_issue 11
_journal_name_full Organometallics
_journal_page_first 2165
_journal_paper_doi 10.1021/om500833n
_journal_volume 34
_journal_year 2015
_chemical_compound_source 'Research School of Chemistry'
_chemical_formula_moiety 'C30 H32 B1 N6 O2 P1 S1 W1'
_chemical_formula_sum 'C30 H32 B N6 O2 P S W'
_chemical_formula_weight 766.32
_space_group_IT_number 2
_symmetry_cell_setting triclinic
_symmetry_space_group_name_Hall '-P 1'
_symmetry_space_group_name_H-M 'P -1'
_atom_sites_solution_hydrogens difmap
_atom_sites_solution_primary direct
_cell_angle_alpha 98.7173(12)
_cell_angle_beta 106.0368(13)
_cell_angle_gamma 106.6702(11)
_cell_formula_units_Z 2
_cell_length_a 10.2968(2)
_cell_length_b 10.4179(2)
_cell_length_c 17.2038(4)
_cell_measurement_reflns_used 25291
_cell_measurement_temperature 200
_cell_measurement_theta_max 30.03
_cell_measurement_theta_min 2.55
_cell_volume 1644.85(6)
_computing_cell_refinement 'DENZO/SCALEPACK (Otwinowski & Minor, 1997)'
_computing_data_collection 'COLLECT (Nonius, 2001).'
_computing_data_reduction 'DENZO/SCALEPACK (Otwinowski & Minor, 1997)'
_computing_molecular_graphics 'Ortep-3 for Windows v. 2.01'
_computing_publication_material 'CRYSTALS (Betteridge et al., 2003)'
_computing_structure_refinement 'CRYSTALS (Betteridge et al., 2003)'
_computing_structure_solution 'SHELXS 86 (Sheldrick, 1986)'
_diffrn_ambient_temperature 200
_diffrn_measured_fraction_theta_full 0.997
_diffrn_measured_fraction_theta_max 0.997
_diffrn_measurement_device Area
_diffrn_measurement_device_type 'Nonius KappaCCD'
_diffrn_measurement_method \w
_diffrn_radiation_monochromator graphite
_diffrn_radiation_type 'Mo K\a'
_diffrn_radiation_wavelength 0.71073
_diffrn_reflns_av_R_equivalents 0.099
_diffrn_reflns_limit_h_max 14
_diffrn_reflns_limit_h_min 0
_diffrn_reflns_limit_k_max 14
_diffrn_reflns_limit_k_min -14
_diffrn_reflns_limit_l_max 22
_diffrn_reflns_limit_l_min -24
_diffrn_reflns_number 45412
_diffrn_reflns_theta_full 30.029
_diffrn_reflns_theta_max 30.029
_diffrn_reflns_theta_min 2.671
_diffrn_standards_number 0
_exptl_absorpt_coefficient_mu 3.659
_exptl_absorpt_correction_T_max 0.67
_exptl_absorpt_correction_T_min 0.56
_exptl_absorpt_correction_type multi-scan
_exptl_absorpt_process_details 'DENZO/SCALEPACK (Otwinowski & Minor, 1997)'
_exptl_crystal_colour orange
_exptl_crystal_density_diffrn 1.547
_exptl_crystal_density_method 'not measured'
_exptl_crystal_description block
_exptl_crystal_F_000 760
_exptl_crystal_size_max 0.200
_exptl_crystal_size_mid 0.180
_exptl_crystal_size_min 0.110
_platon_squeeze_details
;

;
_refine_diff_density_max 3.33
_refine_diff_density_min -5.01
_refine_ls_extinction_method None
_refine_ls_goodness_of_fit_ref 0.9810
_refine_ls_hydrogen_treatment noref
_refine_ls_matrix_type full
_refine_ls_number_parameters 379
_refine_ls_number_reflns 9625
_refine_ls_number_restraints 0
_refine_ls_R_factor_all 0.0720
_refine_ls_R_factor_gt 0.0422
_refine_ls_shift/su_max 0.0017285
_refine_ls_shift/su_mean 0.0000419
_refine_ls_structure_factor_coef Fsqd
_refine_ls_weighting_details
;
 Method= Modified Sheldrick 
 w=1/[\s^2^(F^2^) + ( 0.04P)^2^ + 3.64P] 
 ,where P=(max(Fo^2^,0) + 2Fc^2^)/3 
;
_refine_ls_weighting_scheme calc
_refine_ls_wR_factor_all 0.0894
_refine_ls_wR_factor_gt 0.0803
_refine_ls_wR_factor_ref 0.0894
_reflns_limit_h_max 13
_reflns_limit_h_min -14
_reflns_limit_k_max 14
_reflns_limit_k_min -14
_reflns_limit_l_max 24
_reflns_limit_l_min 0
_reflns_number_gt 7233
_reflns_number_total 9625
_reflns_threshold_expression I>2.0\s(I)
_oxford_diffrn_Wilson_B_factor 2.12
_oxford_diffrn_Wilson_scale 34.42
_oxford_refine_ls_r_factor_ref 0.0720
_oxford_refine_ls_scale 0.11683(2)
_oxford_reflns_number_all 9625
_oxford_reflns_threshold_expression_ref I>-10.0\s(I)
_cod_data_source_file om500833n_si_002.cif
_cod_data_source_block 1
_cod_depositor_comments
;
The following automatic conversions were performed:

'_symmetry_cell_setting' value 'Triclinic' changed to 'triclinic'
according to
/home/saulius/struct/COD-crude-data--automatic-downloads/rss-feeds/ACS/lib/dictionaries/cif_core.dic
dictionary named 'cif_core.dic' version 2.4.2 from
2011-04-26.

'_atom_sites_solution_primary' value 'Direct' changed to
'direct' according to
/home/saulius/struct/COD-crude-data--automatic-downloads/rss-feeds/ACS/lib/dictionaries/cif_core.dic
dictionary named 'cif_core.dic' version 2.4.2 from 2011-04-26.

Automatic conversion script
Id: cif_fix_values 2827 2014-09-09 07:05:25Z andrius 

 Adding full bibliography for 4084449--4084453.cif.
;
_cod_original_sg_symbol_H-M 'P -1 '
_cod_original_formula_sum 'C30 H32 B1 N6 O2 P1 S1 W1'
_cod_database_code 4084451

loop_
_symmetry_equiv_pos_as_xyz
x,y,z
-x,-y,-z

loop_
_atom_site_label
_atom_site_type_symbol
_atom_site_fract_x
_atom_site_fract_y
_atom_site_fract_z
_atom_site_U_iso_or_equiv
_atom_site_occupancy
_atom_site_adp_type
W1 W 0.647515(18) 0.792617(17) 0.302947(12) 0.0245 1.0000 Uani
P1 P 0.36509(12) 0.46451(11) 0.22714(8) 0.0274 1.0000 Uani
S1 S 0.18912(13) 0.48883(14) 0.23847(10) 0.0447 1.0000 Uani
N11 N 0.8032(4) 0.9994(4) 0.3931(2) 0.0273 1.0000 Uani
N12 N 0.8728(4) 1.0991(3) 0.3594(2) 0.0264 1.0000 Uani
N21 N 0.6069(4) 0.9194(4) 0.2137(2) 0.0265 1.0000 Uani
N22 N 0.7185(4) 1.0254(3) 0.2077(2) 0.0279 1.0000 Uani
N31 N 0.8362(4) 0.8082(3) 0.2638(2) 0.0266 1.0000 Uani
N32 N 0.9187(4) 0.9333(3) 0.2568(2) 0.0255 1.0000 Uani
O2 O 0.7316(4) 0.6322(4) 0.4387(2) 0.0487 1.0000 Uani
O3 O 0.4150(4) 0.8386(4) 0.3799(3) 0.0544 1.0000 Uani
C1 C 0.5094(5) 0.6231(4) 0.2477(3) 0.0270 1.0000 Uani
C2 C 0.7050(5) 0.6941(5) 0.3902(3) 0.0335 1.0000 Uani
C3 C 0.4994(5) 0.8227(5) 0.3517(3) 0.0326 1.0000 Uani
C11 C 0.8315(5) 1.0608(5) 0.4735(3) 0.0307 1.0000 Uani
C12 C 0.9166(5) 1.1991(5) 0.4910(3) 0.0340 1.0000 Uani
C13 C 0.9395(5) 1.2206(4) 0.4176(3) 0.0298 1.0000 Uani
C14 C 0.7798(6) 0.9868(5) 0.5323(3) 0.0420 1.0000 Uani
C15 C 1.0179(6) 1.3512(5) 0.3998(3) 0.0455 1.0000 Uani
C21 C 0.4877(5) 0.9158(5) 0.1560(3) 0.0332 1.0000 Uani
C22 C 0.5198(5) 1.0160(5) 0.1134(3) 0.0374 1.0000 Uani
C23 C 0.6663(5) 1.0829(5) 0.1467(3) 0.0326 1.0000 Uani
C24 C 0.3426(5) 0.8119(6) 0.1423(4) 0.0460 1.0000 Uani
C25 C 0.7594(7) 1.1966(6) 0.1221(4) 0.0513 1.0000 Uani
C31 C 0.9055(5) 0.7190(4) 0.2528(3) 0.0299 1.0000 Uani
C32 C 1.0321(5) 0.7873(5) 0.2384(3) 0.0338 1.0000 Uani
C33 C 1.0380(5) 0.9220(5) 0.2422(3) 0.0298 1.0000 Uani
C34 C 0.8497(5) 0.5718(5) 0.2558(4) 0.0432 1.0000 Uani
C35 C 1.1530(6) 1.0403(5) 0.2351(4) 0.0449 1.0000 Uani
C41 C 0.3394(5) 0.3679(5) 0.1238(3) 0.0349 1.0000 Uani
C42 C 0.4443(6) 0.3976(6) 0.0865(3) 0.0450 1.0000 Uani
C43 C 0.4221(8) 0.3227(7) 0.0075(4) 0.0592 1.0000 Uani
C44 C 0.2954(9) 0.2181(7) -0.0351(4) 0.0666 1.0000 Uani
C45 C 0.1908(9) 0.1849(6) 0.0011(4) 0.0753 1.0000 Uani
C46 C 0.2109(7) 0.2598(6) 0.0801(4) 0.0549 1.0000 Uani
C51 C 0.4395(4) 0.3725(4) 0.2993(3) 0.0263 1.0000 Uani
C52 C 0.4188(5) 0.3859(5) 0.3763(3) 0.0328 1.0000 Uani
C53 C 0.4790(6) 0.3213(5) 0.4339(3) 0.0398 1.0000 Uani
C54 C 0.5560(6) 0.2401(6) 0.4144(3) 0.0435 1.0000 Uani
C55 C 0.5767(6) 0.2258(6) 0.3383(4) 0.0452 1.0000 Uani
C56 C 0.5178(5) 0.2914(5) 0.2802(3) 0.0345 1.0000 Uani
B1 B 0.8725(6) 1.0623(5) 0.2688(3) 0.0281 1.0000 Uani
H121 H 0.9514 1.2640 0.5430 0.0418 1.0000 Uiso
H142 H 0.7972 1.0512 0.5835 0.0641 1.0000 Uiso
H143 H 0.6801 0.9343 0.5078 0.0646 1.0000 Uiso
H141 H 0.8325 0.9254 0.5449 0.0643 1.0000 Uiso
H153 H 1.0666 1.4240 0.4502 0.0691 1.0000 Uiso
H151 H 0.9535 1.3813 0.3611 0.0689 1.0000 Uiso
H152 H 1.0881 1.3387 0.3761 0.0690 1.0000 Uiso
H221 H 0.4549 1.0353 0.0719 0.0461 1.0000 Uiso
H243 H 0.2707 0.8335 0.1015 0.0698 1.0000 Uiso
H241 H 0.3256 0.8205 0.1946 0.0700 1.0000 Uiso
H242 H 0.3423 0.7190 0.1224 0.0700 1.0000 Uiso
H251 H 0.7008 1.2248 0.0783 0.0782 1.0000 Uiso
H253 H 0.8137 1.2735 0.1705 0.0780 1.0000 Uiso
H252 H 0.8259 1.1645 0.1009 0.0780 1.0000 Uiso
H321 H 1.0992 0.7494 0.2283 0.0407 1.0000 Uiso
H341 H 0.9101 0.5245 0.2418 0.0666 1.0000 Uiso
H343 H 0.8489 0.5667 0.3110 0.0662 1.0000 Uiso
H342 H 0.7523 0.5287 0.2176 0.0665 1.0000 Uiso
H352 H 1.2269 1.0115 0.2238 0.0683 1.0000 Uiso
H351 H 1.1945 1.1122 0.2854 0.0681 1.0000 Uiso
H353 H 1.1119 1.0780 0.1910 0.0683 1.0000 Uiso
H421 H 0.5325 0.4695 0.1156 0.0554 1.0000 Uiso
H431 H 0.4938 0.3459 -0.0167 0.0721 1.0000 Uiso
H441 H 0.2815 0.1696 -0.0889 0.0813 1.0000 Uiso
H451 H 0.1046 0.1112 -0.0273 0.0910 1.0000 Uiso
H461 H 0.1394 0.2372 0.1039 0.0668 1.0000 Uiso
H521 H 0.3656 0.4377 0.3893 0.0400 1.0000 Uiso
H531 H 0.4689 0.3322 0.4861 0.0489 1.0000 Uiso
H541 H 0.5933 0.1940 0.4526 0.0531 1.0000 Uiso
H551 H 0.6305 0.1729 0.3257 0.0551 1.0000 Uiso
H561 H 0.5302 0.2809 0.2277 0.0421 1.0000 Uiso
H11 H 0.9479 1.1530 0.2619 0.0300 1.0000 Uiso

loop_
_atom_site_aniso_label
_atom_site_aniso_U_11
_atom_site_aniso_U_22
_atom_site_aniso_U_33
_atom_site_aniso_U_23
_atom_site_aniso_U_13
_atom_site_aniso_U_12
W1 0.02364(9) 0.02211(9) 0.02759(10) 0.00614(6) 0.01003(7) 0.00644(6)
P1 0.0230(5) 0.0238(5) 0.0328(6) 0.0065(5) 0.0089(5) 0.0053(4)
S1 0.0280(6) 0.0473(7) 0.0664(10) 0.0205(7) 0.0203(6) 0.0164(6)
N11 0.0295(19) 0.0267(18) 0.0236(19) 0.0052(15) 0.0091(15) 0.0071(15)
N12 0.0314(19) 0.0221(17) 0.027(2) 0.0076(15) 0.0114(16) 0.0087(15)
N21 0.0260(18) 0.0257(18) 0.027(2) 0.0071(15) 0.0072(16) 0.0098(15)
N22 0.034(2) 0.0223(17) 0.026(2) 0.0078(15) 0.0089(16) 0.0089(15)
N31 0.0261(18) 0.0227(17) 0.032(2) 0.0070(15) 0.0125(16) 0.0075(15)
N32 0.0248(17) 0.0215(17) 0.031(2) 0.0083(15) 0.0121(15) 0.0051(14)
O2 0.040(2) 0.053(2) 0.050(2) 0.0292(19) 0.0058(17) 0.0116(17)
O3 0.048(2) 0.064(3) 0.055(3) 0.004(2) 0.030(2) 0.020(2)
C1 0.030(2) 0.031(2) 0.025(2) 0.0109(18) 0.0108(19) 0.0142(18)
C2 0.024(2) 0.032(2) 0.040(3) 0.011(2) 0.007(2) 0.0052(19)
C3 0.034(2) 0.031(2) 0.034(3) 0.006(2) 0.013(2) 0.011(2)
C11 0.034(2) 0.033(2) 0.024(2) 0.0048(18) 0.0099(19) 0.0109(19)
C12 0.035(2) 0.031(2) 0.028(2) -0.0004(19) 0.006(2) 0.009(2)
C13 0.030(2) 0.024(2) 0.029(2) 0.0026(18) 0.0051(19) 0.0081(18)
C14 0.051(3) 0.045(3) 0.029(3) 0.006(2) 0.019(2) 0.012(2)
C15 0.053(3) 0.025(2) 0.042(3) 0.004(2) 0.009(3) 0.001(2)
C21 0.034(2) 0.037(3) 0.028(2) 0.005(2) 0.006(2) 0.016(2)
C22 0.045(3) 0.038(3) 0.033(3) 0.010(2) 0.008(2) 0.024(2)
C23 0.047(3) 0.028(2) 0.026(2) 0.0092(18) 0.011(2) 0.018(2)
C24 0.031(3) 0.056(3) 0.049(3) 0.017(3) 0.007(2) 0.016(2)
C25 0.068(4) 0.039(3) 0.044(3) 0.020(3) 0.012(3) 0.015(3)
C31 0.027(2) 0.026(2) 0.039(3) 0.0071(19) 0.012(2) 0.0124(18)
C32 0.027(2) 0.032(2) 0.047(3) 0.006(2) 0.019(2) 0.0122(19)
C33 0.026(2) 0.030(2) 0.032(2) 0.0046(19) 0.0121(19) 0.0057(18)
C34 0.039(3) 0.030(2) 0.071(4) 0.017(2) 0.026(3) 0.018(2)
C35 0.044(3) 0.037(3) 0.063(4) 0.014(3) 0.034(3) 0.011(2)
C41 0.043(3) 0.028(2) 0.029(3) 0.0067(19) 0.005(2) 0.012(2)
C42 0.047(3) 0.046(3) 0.040(3) 0.007(2) 0.012(3) 0.018(3)
C43 0.081(5) 0.070(4) 0.039(3) 0.011(3) 0.021(3) 0.043(4)
C44 0.105(6) 0.053(4) 0.033(3) 0.002(3) 0.007(4) 0.036(4)
C45 0.099(6) 0.040(3) 0.048(4) -0.008(3) -0.004(4) 0.005(4)
C46 0.060(4) 0.042(3) 0.040(3) 0.005(3) 0.007(3) -0.003(3)
C51 0.026(2) 0.0201(19) 0.030(2) 0.0043(17) 0.0104(18) 0.0030(17)
C52 0.033(2) 0.033(2) 0.034(3) 0.006(2) 0.017(2) 0.010(2)
C53 0.049(3) 0.041(3) 0.032(3) 0.013(2) 0.020(2) 0.012(2)
C54 0.046(3) 0.047(3) 0.044(3) 0.023(3) 0.015(3) 0.020(3)
C55 0.045(3) 0.047(3) 0.055(4) 0.022(3) 0.019(3) 0.026(3)
C56 0.035(2) 0.035(2) 0.038(3) 0.010(2) 0.017(2) 0.014(2)
B1 0.034(3) 0.022(2) 0.027(3) 0.008(2) 0.010(2) 0.008(2)

loop_
_atom_type_symbol
_atom_type_scat_dispersion_real
_atom_type_scat_dispersion_imag
_atom_type_scat_Cromer_Mann_a1
_atom_type_scat_Cromer_Mann_b1
_atom_type_scat_Cromer_Mann_a2
_atom_type_scat_Cromer_Mann_b2
_atom_type_scat_Cromer_Mann_a3
_atom_type_scat_Cromer_Mann_b3
_atom_type_scat_Cromer_Mann_a4
_atom_type_scat_Cromer_Mann_b4
_atom_type_scat_Cromer_Mann_c
_atom_type_scat_source
C 0.0033 0.0016 2.3100 20.8439 1.0200 10.2075 1.5886 0.5687 0.8650 51.6512 0.2156 'International Tables Vol C 4.2.6.8 and 6.1.1.4'
H 0.0000 0.0000 0.4930 10.5109 0.3229 26.1257 0.1402 3.1424 0.0408 57.7998 0.0030 'International Tables Vol C 4.2.6.8 and 6.1.1.4'
B 0.0013 0.0007 2.0545 23.2185 1.3326 1.0210 1.0979 60.3498 0.7068 0.1403 -0.1932 'International Tables Vol C 4.2.6.8 and 6.1.1.4'
N 0.0061 0.0033 12.2126 0.0057 3.1322 9.8933 2.0125 28.9975 1.1663 0.5826 -11.5290 'International Tables Vol C 4.2.6.8 and 6.1.1.4'
O 0.0106 0.0060 3.0485 13.2771 2.2868 5.7011 1.5463 0.3239 0.8670 32.9089 0.2508 'International Tables Vol C 4.2.6.8 and 6.1.1.4'
P 0.1023 0.0942 6.4345 1.9067 4.1791 27.1570 1.7800 0.5260 1.4908 68.1645 1.1149 'International Tables Vol C 4.2.6.8 and 6.1.1.4'
S 0.1246 0.1234 6.9053 1.4679 5.2034 22.2151 1.4379 0.2536 1.5863 56.1720 0.8669 'International Tables Vol C 4.2.6.8 and 6.1.1.4'
W -0.8490 6.8722 29.0818 1.7203 15.4300 9.2259 14.4327 0.3217 5.1198 57.0560 9.8875 'International Tables Vol C 4.2.6.8 and 6.1.1.4'
Cl 0.1484 0.1585 11.4604 0.0104 7.1964 1.1662 6.2556 18.5194 1.6455 47.7784 -9.5574 'International Tables Vol C 4.2.6.8 and 6.1.1.4'

loop_
_geom_angle_atom_site_label_1
_geom_angle_atom_site_label_2
_geom_angle_atom_site_label_3
_geom_angle
_geom_angle_publ_flag
N11 W1 N21 84.36(13) yes
N11 W1 N31 80.91(13) yes
N21 W1 N31 82.44(13) yes
N11 W1 C1 168.79(15) yes
N21 W1 C1 102.69(16) yes
N31 W1 C1 108.44(16) yes
N11 W1 C2 89.94(16) yes
N21 W1 C2 173.77(15) yes
N31 W1 C2 94.18(16) yes
C1 W1 C2 83.33(18) yes
N11 W1 C3 86.73(16) yes
N21 W1 C3 93.43(16) yes
N31 W1 C3 167.28(15) yes
C1 W1 C3 84.17(18) yes
C2 W1 C3 88.76(19) yes
S1 P1 C1 113.97(15) yes
S1 P1 C41 113.30(17) yes
C1 P1 C41 105.7(2) yes
S1 P1 C51 112.85(15) yes
C1 P1 C51 104.35(19) yes
C41 P1 C51 105.8(2) yes
W1 N11 N12 117.5(3) yes
W1 N11 C11 134.9(3) yes
N12 N11 C11 106.8(3) yes
N11 N12 C13 109.7(3) yes
N11 N12 B1 121.0(3) yes
C13 N12 B1 129.3(4) yes
W1 N21 N22 121.3(3) yes
W1 N21 C21 132.9(3) yes
N22 N21 C21 105.8(3) yes
N21 N22 C23 109.6(4) yes
N21 N22 B1 119.5(3) yes
C23 N22 B1 130.8(4) yes
W1 N31 N32 120.4(2) yes
W1 N31 C31 132.3(3) yes
N32 N31 C31 106.8(3) yes
N31 N32 C33 109.9(3) yes
N31 N32 B1 120.7(3) yes
C33 N32 B1 129.3(3) yes
P1 C1 W1 160.5(3) yes
W1 C2 O2 176.6(4) yes
W1 C3 O3 179.2(4) yes
N11 C11 C12 109.4(4) yes
N11 C11 C14 123.4(4) yes
C12 C11 C14 127.1(4) yes
C11 C12 C13 106.5(4) yes
C11 C12 H121 125.9 no
C13 C12 H121 127.6 no
C12 C13 N12 107.7(4) yes
C12 C13 C15 129.3(4) yes
N12 C13 C15 123.0(4) yes
C11 C14 H142 110.5 no
C11 C14 H143 110.4 no
H142 C14 H143 110.0 no
C11 C14 H141 108.3 no
H142 C14 H141 108.5 no
H143 C14 H141 109.2 no
C13 C15 H153 110.7 no
C13 C15 H151 111.5 no
H153 C15 H151 108.0 no
C13 C15 H152 111.0 no
H153 C15 H152 108.0 no
H151 C15 H152 107.4 no
N21 C21 C22 110.6(4) yes
N21 C21 C24 121.8(4) yes
C22 C21 C24 127.6(4) yes
C21 C22 C23 106.2(4) yes
C21 C22 H221 126.5 no
C23 C22 H221 127.3 no
C22 C23 N22 107.8(4) yes
C22 C23 C25 129.1(4) yes
N22 C23 C25 123.2(4) yes
C21 C24 H243 107.9 no
C21 C24 H241 108.0 no
H243 C24 H241 110.2 no
C21 C24 H242 109.4 no
H243 C24 H242 111.1 no
H241 C24 H242 110.1 no
C23 C25 H251 110.1 no
C23 C25 H253 109.1 no
H251 C25 H253 110.6 no
C23 C25 H252 109.9 no
H251 C25 H252 108.0 no
H253 C25 H252 109.1 no
N31 C31 C32 109.1(4) yes
N31 C31 C34 123.0(4) yes
C32 C31 C34 127.9(4) yes
C31 C32 C33 106.6(4) yes
C31 C32 H321 126.8 no
C33 C32 H321 126.6 no
C32 C33 N32 107.6(4) yes
C32 C33 C35 128.9(4) yes
N32 C33 C35 123.5(4) yes
C31 C34 H341 109.7 no
C31 C34 H343 110.2 no
H341 C34 H343 108.7 no
C31 C34 H342 109.4 no
H341 C34 H342 110.7 no
H343 C34 H342 108.2 no
C33 C35 H352 111.0 no
C33 C35 H351 110.6 no
H352 C35 H351 108.8 no
C33 C35 H353 109.4 no
H352 C35 H353 109.4 no
H351 C35 H353 107.5 no
P1 C41 C42 122.4(4) yes
P1 C41 C46 119.3(4) yes
C42 C41 C46 118.3(5) yes
C41 C42 C43 121.4(5) yes
C41 C42 H421 119.4 no
C43 C42 H421 119.2 no
C42 C43 C44 119.8(6) yes
C42 C43 H431 119.7 no
C44 C43 H431 120.5 no
C43 C44 C45 120.0(6) yes
C43 C44 H441 118.6 no
C45 C44 H441 121.4 no
C44 C45 C46 120.9(6) yes
C44 C45 H451 120.2 no
C46 C45 H451 118.9 no
C45 C46 C41 119.6(6) yes
C45 C46 H461 120.4 no
C41 C46 H461 120.0 no
P1 C51 C52 118.8(3) yes
P1 C51 C56 121.8(3) yes
C52 C51 C56 119.4(4) yes
C51 C52 C53 120.0(4) yes
C51 C52 H521 120.2 no
C53 C52 H521 119.8 no
C52 C53 C54 120.4(4) yes
C52 C53 H531 120.8 no
C54 C53 H531 118.8 no
C53 C54 C55 120.0(5) yes
C53 C54 H541 120.1 no
C55 C54 H541 119.9 no
C54 C55 C56 120.1(5) yes
C54 C55 H551 120.0 no
C56 C55 H551 119.9 no
C55 C56 C51 120.0(4) yes
C55 C56 H561 120.6 no
C51 C56 H561 119.4 no
N32 B1 N12 108.5(3) yes
N32 B1 N22 108.5(3) yes
N12 B1 N22 109.1(4) yes
N32 B1 H11 112.4 no
N12 B1 H11 105.9 no
N22 B1 H11 112.4 no

loop_
_geom_bond_atom_site_label_1
_geom_bond_atom_site_label_2
_geom_bond_distance
_geom_bond_publ_flag
W1 N11 2.291(4) yes
W1 N21 2.203(3) yes
W1 N31 2.198(3) yes
W1 C1 1.829(4) yes
W1 C2 1.996(5) yes
W1 C3 2.006(5) yes
P1 S1 1.9568(16) yes
P1 C1 1.785(4) yes
P1 C41 1.813(5) yes
P1 C51 1.818(4) yes
N11 N12 1.383(5) yes
N11 C11 1.345(6) yes
N12 C13 1.347(6) yes
N12 B1 1.546(6) yes
N21 N22 1.387(5) yes
N21 C21 1.335(6) yes
N22 C23 1.347(6) yes
N22 B1 1.541(6) yes
N31 N32 1.379(5) yes
N31 C31 1.345(5) yes
N32 C33 1.353(5) yes
N32 B1 1.553(6) yes
O2 C2 1.151(6) yes
O3 C3 1.145(5) yes
C11 C12 1.390(6) yes
C11 C14 1.484(6) yes
C12 C13 1.386(6) yes
C12 H121 0.941 no
C13 C15 1.493(6) yes
C14 H142 0.960 no
C14 H143 0.948 no
C14 H141 0.963 no
C15 H153 0.959 no
C15 H151 0.960 no
C15 H152 0.952 no
C21 C22 1.380(7) yes
C21 C24 1.503(7) yes
C22 C23 1.374(7) yes
C22 H221 0.925 no
C23 C25 1.492(7) yes
C24 H243 0.974 no
C24 H241 0.960 no
C24 H242 0.976 no
C25 H251 0.967 no
C25 H253 0.965 no
C25 H252 0.973 no
C31 C32 1.403(6) yes
C31 C34 1.489(6) yes
C32 C33 1.377(6) yes
C32 H321 0.931 no
C33 C35 1.492(6) yes
C34 H341 0.955 no
C34 H343 0.961 no
C34 H342 0.963 no
C35 H352 0.950 no
C35 H351 0.953 no
C35 H353 0.958 no
C41 C42 1.388(7) yes
C41 C46 1.386(7) yes
C42 C43 1.384(8) yes
C42 H421 0.939 no
C43 C44 1.357(10) yes
C43 H431 0.935 no
C44 C45 1.374(11) yes
C44 H441 0.936 no
C45 C46 1.389(9) yes
C45 H451 0.934 no
C46 H461 0.929 no
C51 C52 1.392(6) yes
C51 C56 1.389(6) yes
C52 C53 1.386(7) yes
C52 H521 0.917 no
C53 C54 1.378(7) yes
C53 H531 0.927 no
C54 C55 1.378(8) yes
C54 H541 0.933 no
C55 C56 1.394(7) yes
C55 H551 0.930 no
C56 H561 0.940 no
B1 H11 1.083 no

loop_
_platon_squeeze_void_nr
_platon_squeeze_void_average_x
_platon_squeeze_void_average_y
_platon_squeeze_void_average_z
_platon_squeeze_void_volume
_platon_squeeze_void_count_electrons
_platon_squeeze_void_content
1 0.000 0.500 1.000 116 35 ' '
2 0.120 0.902 0.026 11 1 ' '
3 0.229 0.625 0.417 6 1 ' '
4 0.771 0.375 0.583 6 1 ' '
5 0.879 0.097 0.974 10 1 ' '
